data_7017156
loop_
_publ_author_name
'Constable, Edwin C.'
'Zhang, Guoqi'
'Housecroft, Catherine E.'
'Zampese, Jennifer A.'

_publ_section_title
;
 9-Anthracenyl-substitued pyridyl enones revisited: photoisomerism in
 ligands and silver(i) complexes.
;
_journal_issue 45
_journal_name_full 'Dalton transactions (Cambridge, England : 2003)'
_journal_page_first 12146
_journal_page_last 12152
_journal_paper_doi 10.1039/c1dt10618j
_journal_volume 40
_journal_year 2011
_chemical_formula_moiety 'C44 H30 Ag N2 O2, F6 Sb'
_chemical_formula_sum 'C44 H30 Ag F6 N2 O2 Sb'
_chemical_formula_weight 962.33
_chemical_name_systematic
;
?
;
_space_group_IT_number 15
_symmetry_cell_setting monoclinic
_symmetry_space_group_name_Hall '-C 2yc'
_symmetry_space_group_name_H-M 'C 1 2/c 1'
_atom_sites_solution_hydrogens geom
_atom_sites_solution_primary direct
_atom_sites_solution_secondary difmap
_audit_creation_method SHELXL-97
_cell_angle_alpha 90.00
_cell_angle_beta 103.001(11)
_cell_angle_gamma 90.00
_cell_formula_units_Z 4
_cell_length_a 40.453(6)
_cell_length_b 9.9935(15)
_cell_length_c 9.4455(14)
_cell_measurement_reflns_used 7494
_cell_measurement_temperature 173(2)
_cell_measurement_theta_max 51.55
_cell_measurement_theta_min 5.79
_cell_volume 3720.6(10)
_computing_cell_refinement 'Stoe IPDS'
_computing_data_collection 'Stoe IPDS'
_computing_data_reduction 'Stoe IPDS'
_computing_molecular_graphics 'Bruker SHELXTL'
_computing_publication_material 'Bruker SHELXTL'
_computing_structure_refinement 'SHELXL-97 (Sheldrick, 1997)'
_computing_structure_solution 'SHELXS-97 (Sheldrick, 1990)'
_diffrn_ambient_temperature 173(2)
_diffrn_measured_fraction_theta_full 0.998
_diffrn_measured_fraction_theta_max 0.998
_diffrn_measurement_device_type 'Stoe IPDS'
_diffrn_measurement_method '\w scans'
_diffrn_radiation_monochromator graphite
_diffrn_radiation_source 'fine-focus sealed tube'
_diffrn_radiation_type MoK\a
_diffrn_radiation_wavelength 0.71073
_diffrn_reflns_av_R_equivalents 0.0874
_diffrn_reflns_av_sigmaI/netI 0.0318
_diffrn_reflns_limit_h_max 53
_diffrn_reflns_limit_h_min -53
_diffrn_reflns_limit_k_max 13
_diffrn_reflns_limit_k_min -13
_diffrn_reflns_limit_l_max 12
_diffrn_reflns_limit_l_min -12
_diffrn_reflns_number 42865
_diffrn_reflns_theta_full 28.00
_diffrn_reflns_theta_max 28.00
_diffrn_reflns_theta_min 2.56
_exptl_absorpt_coefficient_mu 1.324
_exptl_absorpt_correction_T_max 0.9740
_exptl_absorpt_correction_T_min 0.5573
_exptl_absorpt_correction_type multi-scan
_exptl_absorpt_process_details '(Blessing 1951)'
_exptl_crystal_colour yellow
_exptl_crystal_density_diffrn 1.718
_exptl_crystal_density_method 'not measured'
_exptl_crystal_description plate
_exptl_crystal_F_000 1904
_exptl_crystal_size_max 0.50
_exptl_crystal_size_mid 0.43
_exptl_crystal_size_min 0.02
_refine_diff_density_max 0.778
_refine_diff_density_min -1.207
_refine_diff_density_rms 0.104
_refine_ls_extinction_method none
_refine_ls_goodness_of_fit_ref 1.082
_refine_ls_hydrogen_treatment constr
_refine_ls_matrix_type full
_refine_ls_number_parameters 275
_refine_ls_number_reflns 4501
_refine_ls_number_restraints 0
_refine_ls_restrained_S_all 1.082
_refine_ls_R_factor_all 0.0331
_refine_ls_R_factor_gt 0.0322
_refine_ls_shift/su_max 0.002
_refine_ls_shift/su_mean 0.000
_refine_ls_structure_factor_coef Fsqd
_refine_ls_weighting_details 'calc w=1/[\s^2^(Fo^2^)+(0.0480P)^2^+5.6051P] where P=(Fo^2^+2Fc^2^)/3'
_refine_ls_weighting_scheme calc
_refine_ls_wR_factor_gt 0.0876
_refine_ls_wR_factor_ref 0.0884
_reflns_number_gt 4366
_reflns_number_total 4501
_reflns_threshold_expression >2sigma(I)
_cod_data_source_file c1dt10618j.txt
_cod_data_source_block 3t
_cod_depositor_comments
;
The following automatic conversions were performed:

'_symmetry_cell_setting' value 'Monoclinic' changed to 'monoclinic'
according to /home/saulius/struct/CIF-dictionaries/cif_core.dic
dictionary named 'cif_core.dic' version 2.4.1 from 2010-06-29.

Automatic conversion script
Id: cif_fix_values 1715 2011-07-08 13:25:40Z adriana 
;
_cod_original_cell_volume 3720.6(9)
_cod_original_sg_symbol_Hall -C2yc
_cod_original_sg_symbol_H-M C2/c
_cod_database_code 7017156

loop_
_symmetry_equiv_pos_as_xyz
'x, y, z'
'-x, y, -z+1/2'
'x+1/2, y+1/2, z'
'-x+1/2, y+1/2, -z+1/2'
'-x, -y, -z'
'x, -y, z-1/2'
'-x+1/2, -y+1/2, -z'
'x+1/2, -y+1/2, z-1/2'

loop_
_atom_site_label
_atom_site_type_symbol
_atom_site_fract_x
_atom_site_fract_y
_atom_site_fract_z
_atom_site_U_iso_or_equiv
_atom_site_adp_type
_atom_site_occupancy
_atom_site_symmetry_multiplicity
_atom_site_calc_flag
_atom_site_refinement_flags
_atom_site_disorder_assembly
_atom_site_disorder_group
Ag1 Ag 0.5000 0.5000 0.0000 0.04040(9) Uani 1 2 d S . .
N1 N 0.53643(5) 0.5833(2) 0.17771(19) 0.0334(4) Uani 1 1 d . . .
O1 O 0.61640(5) 1.01863(17) 0.80715(19) 0.0407(4) Uani 1 1 d . . .
C1 C 0.55725(7) 0.5062(2) 0.2743(3) 0.0373(5) Uani 1 1 d . . .
H1A H 0.5576 0.4127 0.2567 0.045 Uiso 1 1 calc R . .
C2 C 0.57830(6) 0.5571(2) 0.3989(2) 0.0342(5) Uani 1 1 d . . .
H2A H 0.5930 0.4992 0.4641 0.041 Uiso 1 1 calc R . .
C3 C 0.57784(5) 0.6934(2) 0.4283(2) 0.0268(4) Uani 1 1 d . . .
C4 C 0.55642(5) 0.7734(2) 0.3269(2) 0.0310(4) Uani 1 1 d . . .
H4A H 0.5554 0.8672 0.3421 0.037 Uiso 1 1 calc R . .
C5 C 0.53653(6) 0.7152(2) 0.2038(2) 0.0323(4) Uani 1 1 d . . .
H5A H 0.5223 0.7713 0.1346 0.039 Uiso 1 1 calc R . .
C6 C 0.60037(5) 0.7469(2) 0.5602(2) 0.0279(4) Uani 1 1 d . . .
H6A H 0.6183 0.6909 0.6094 0.034 Uiso 1 1 calc R . .
C7 C 0.59775(6) 0.8674(2) 0.6164(2) 0.0293(4) Uani 1 1 d . . .
H7A H 0.5800 0.9251 0.5692 0.035 Uiso 1 1 calc R . .
C8 C 0.62147(5) 0.9149(2) 0.7498(2) 0.0286(4) Uani 1 1 d . . .
C9 C 0.65208(5) 0.8302(2) 0.8127(2) 0.0264(4) Uani 1 1 d . . .
C10 C 0.67979(5) 0.8301(2) 0.7471(2) 0.0291(4) Uani 1 1 d . . .
C11 C 0.68096(6) 0.9122(3) 0.6244(2) 0.0388(5) Uani 1 1 d . . .
H11A H 0.6617 0.9644 0.5808 0.047 Uiso 1 1 calc R . .
C12 C 0.70905(7) 0.9167(3) 0.5696(3) 0.0485(6) Uani 1 1 d . . .
H12A H 0.7095 0.9732 0.4892 0.058 Uiso 1 1 calc R . .
C13 C 0.73789(7) 0.8378(3) 0.6311(3) 0.0485(6) Uani 1 1 d . . .
H13A H 0.7576 0.8431 0.5926 0.058 Uiso 1 1 calc R . .
C14 C 0.73750(6) 0.7553(3) 0.7440(3) 0.0416(5) Uani 1 1 d . . .
H14A H 0.7567 0.7010 0.7819 0.050 Uiso 1 1 calc R . .
C15 C 0.70871(6) 0.7483(2) 0.8072(2) 0.0325(4) Uani 1 1 d . . .
C16 C 0.70810(6) 0.6681(2) 0.9266(2) 0.0346(5) Uani 1 1 d . . .
H16A H 0.7268 0.6107 0.9632 0.041 Uiso 1 1 calc R . .
C17 C 0.68089(6) 0.6697(2) 0.9943(2) 0.0316(4) Uani 1 1 d . . .
C18 C 0.68084(7) 0.5920(3) 1.1210(3) 0.0422(5) Uani 1 1 d . . .
H18A H 0.6991 0.5323 1.1567 0.051 Uiso 1 1 calc R . .
C19 C 0.65533(8) 0.6021(3) 1.1908(3) 0.0479(6) Uani 1 1 d . . .
H19A H 0.6559 0.5505 1.2757 0.057 Uiso 1 1 calc R . .
C20 C 0.62763(7) 0.6894(3) 1.1381(3) 0.0420(5) Uani 1 1 d . . .
H20A H 0.6102 0.6978 1.1901 0.050 Uiso 1 1 calc R . .
C21 C 0.62573(6) 0.7611(2) 1.0144(2) 0.0331(4) Uani 1 1 d . . .
H21A H 0.6065 0.8158 0.9783 0.040 Uiso 1 1 calc R . .
C22 C 0.65241(5) 0.7550(2) 0.9384(2) 0.0269(4) Uani 1 1 d . . .
Sb1 Sb 0.5000 0.138021(19) 0.2500 0.02997(8) Uani 1 2 d S . .
F1 F 0.54300(4) 0.1409(2) 0.3747(2) 0.0609(5) Uani 1 1 d . A .
F2 F 0.51412(16) 0.0044(6) 0.1417(5) 0.113(3) Uani 0.697(13) 1 d P A 1
F3 F 0.51323(14) 0.2628(5) 0.1349(5) 0.107(3) Uani 0.697(13) 1 d P A 1
F2' F 0.51935(19) 0.157(3) 0.0975(9) 0.160(13) Uani 0.303(13) 1 d P A 2
F3' F 0.5000 0.3280(14) 0.2500 0.158(13) Uani 0.303(13) 2 d SP A 2
F3" F 0.5000 -0.0324(11) 0.2500 0.144(15) Uani 0.303(13) 2 d SP A 2

loop_
_atom_site_aniso_label
_atom_site_aniso_U_11
_atom_site_aniso_U_22
_atom_site_aniso_U_33
_atom_site_aniso_U_23
_atom_site_aniso_U_13
_atom_site_aniso_U_12
Ag1 0.04214(15) 0.04872(17) 0.02520(13) -0.01205(9) -0.00326(10) -0.01138(11)
N1 0.0367(9) 0.0383(10) 0.0217(8) -0.0064(7) -0.0004(7) -0.0080(8)
O1 0.0485(10) 0.0324(8) 0.0343(8) -0.0094(7) -0.0048(7) 0.0074(7)
C1 0.0475(13) 0.0288(10) 0.0311(11) -0.0047(8) -0.0002(10) -0.0074(9)
C2 0.0453(12) 0.0284(10) 0.0244(9) -0.0003(8) -0.0018(8) -0.0034(9)
C3 0.0301(9) 0.0295(10) 0.0186(8) -0.0012(7) 0.0009(7) -0.0046(7)
C4 0.0325(10) 0.0314(10) 0.0248(9) -0.0033(8) -0.0027(8) -0.0007(8)
C5 0.0337(10) 0.0371(11) 0.0217(9) -0.0021(8) -0.0032(8) -0.0023(9)
C6 0.0307(9) 0.0285(10) 0.0204(8) 0.0006(7) -0.0028(7) -0.0013(7)
C7 0.0300(10) 0.0312(10) 0.0221(9) -0.0004(7) -0.0035(8) 0.0011(7)
C8 0.0324(10) 0.0266(9) 0.0233(9) -0.0011(7) -0.0007(7) 0.0014(8)
C9 0.0292(9) 0.0249(9) 0.0206(8) -0.0034(7) -0.0039(7) -0.0006(7)
C10 0.0327(10) 0.0310(10) 0.0201(8) -0.0042(8) -0.0013(7) -0.0023(8)
C11 0.0398(12) 0.0454(13) 0.0282(10) 0.0044(9) 0.0013(9) -0.0028(10)
C12 0.0510(15) 0.0625(18) 0.0315(11) 0.0031(11) 0.0085(11) -0.0095(13)
C13 0.0402(13) 0.0697(18) 0.0368(12) -0.0102(12) 0.0114(11) -0.0089(12)
C14 0.0331(11) 0.0521(14) 0.0370(12) -0.0108(10) 0.0025(9) 0.0011(10)
C15 0.0311(10) 0.0360(11) 0.0262(10) -0.0082(8) -0.0023(8) -0.0010(8)
C16 0.0314(10) 0.0338(10) 0.0319(10) -0.0036(9) -0.0068(8) 0.0043(8)
C17 0.0342(10) 0.0300(10) 0.0245(9) 0.0001(8) -0.0063(8) -0.0014(8)
C18 0.0431(12) 0.0400(13) 0.0354(12) 0.0105(10) -0.0085(10) -0.0018(10)
C19 0.0533(15) 0.0536(15) 0.0313(12) 0.0141(11) -0.0018(11) -0.0109(13)
C20 0.0451(13) 0.0487(14) 0.0315(11) 0.0011(10) 0.0071(10) -0.0103(11)
C21 0.0355(10) 0.0331(10) 0.0285(10) -0.0026(8) 0.0023(8) -0.0040(8)
C22 0.0307(9) 0.0252(9) 0.0204(8) -0.0037(7) -0.0033(7) -0.0030(7)
Sb1 0.03145(12) 0.02481(11) 0.02944(12) 0.000 -0.00205(8) 0.000
F1 0.0362(8) 0.0942(16) 0.0438(9) -0.0066(9) -0.0089(7) -0.0030(8)
F2 0.137(5) 0.110(4) 0.068(3) -0.052(3) -0.026(3) 0.073(4)
F3 0.125(5) 0.109(4) 0.065(3) 0.047(3) -0.026(3) -0.083(4)
F2' 0.026(3) 0.42(4) 0.038(4) 0.006(9) 0.013(3) 0.005(8)
F3' 0.115(13) 0.041(6) 0.31(4) 0.000 0.034(17) 0.000
F3" 0.088(11) 0.026(5) 0.26(3) 0.000 -0.087(17) 0.000

loop_
_atom_type_symbol
_atom_type_description
_atom_type_scat_dispersion_real
_atom_type_scat_dispersion_imag
_atom_type_scat_source
C C 0.0033 0.0016 'International Tables Vol C Tables 4.2.6.8 and 6.1.1.4'
H H 0.0000 0.0000 'International Tables Vol C Tables 4.2.6.8 and 6.1.1.4'
N N 0.0061 0.0033 'International Tables Vol C Tables 4.2.6.8 and 6.1.1.4'
O O 0.0106 0.0060 'International Tables Vol C Tables 4.2.6.8 and 6.1.1.4'
F F 0.0171 0.0103 'International Tables Vol C Tables 4.2.6.8 and 6.1.1.4'
Ag Ag -0.8971 1.1015 'International Tables Vol C Tables 4.2.6.8 and 6.1.1.4'
Sb Sb -0.5866 1.5461 'International Tables Vol C Tables 4.2.6.8 and 6.1.1.4'

loop_
_geom_angle_atom_site_label_1
_geom_angle_atom_site_label_2
_geom_angle_atom_site_label_3
_geom_angle
_geom_angle_site_symmetry_1
_geom_angle_site_symmetry_3
N1 Ag1 N1 180.00(9) . 5_665
C1 N1 C5 117.75(18) . .
C1 N1 Ag1 121.88(16) . .
C5 N1 Ag1 120.01(15) . .
N1 C1 C2 122.7(2) . .
N1 C1 H1A 118.6 . .
C2 C1 H1A 118.6 . .
C1 C2 C3 119.7(2) . .
C1 C2 H2A 120.1 . .
C3 C2 H2A 120.1 . .
C4 C3 C2 117.40(18) . .
C4 C3 C6 123.10(19) . .
C2 C3 C6 119.48(19) . .
C5 C4 C3 119.4(2) . .
C5 C4 H4A 120.3 . .
C3 C4 H4A 120.3 . .
N1 C5 C4 123.0(2) . .
N1 C5 H5A 118.5 . .
C4 C5 H5A 118.5 . .
C7 C6 C3 125.34(19) . .
C7 C6 H6A 117.3 . .
C3 C6 H6A 117.3 . .
C6 C7 C8 122.39(19) . .
C6 C7 H7A 118.8 . .
C8 C7 H7A 118.8 . .
O1 C8 C7 120.92(19) . .
O1 C8 C9 120.80(19) . .
C7 C8 C9 118.28(18) . .
C10 C9 C22 121.27(19) . .
C10 C9 C8 119.69(19) . .
C22 C9 C8 119.03(19) . .
C9 C10 C11 122.3(2) . .
C9 C10 C15 119.2(2) . .
C11 C10 C15 118.4(2) . .
C12 C11 C10 120.9(2) . .
C12 C11 H11A 119.6 . .
C10 C11 H11A 119.6 . .
C11 C12 C13 120.6(3) . .
C11 C12 H12A 119.7 . .
C13 C12 H12A 119.7 . .
C14 C13 C12 120.5(3) . .
C14 C13 H13A 119.7 . .
C12 C13 H13A 119.7 . .
C13 C14 C15 121.1(2) . .
C13 C14 H14A 119.5 . .
C15 C14 H14A 119.5 . .
C16 C15 C14 122.3(2) . .
C16 C15 C10 119.2(2) . .
C14 C15 C10 118.5(2) . .
C15 C16 C17 121.8(2) . .
C15 C16 H16A 119.1 . .
C17 C16 H16A 119.1 . .
C16 C17 C18 122.0(2) . .
C16 C17 C22 119.4(2) . .
C18 C17 C22 118.6(2) . .
C19 C18 C17 121.0(2) . .
C19 C18 H18A 119.5 . .
C17 C18 H18A 119.5 . .
C18 C19 C20 120.4(2) . .
C18 C19 H19A 119.8 . .
C20 C19 H19A 119.8 . .
C21 C20 C19 120.9(2) . .
C21 C20 H20A 119.6 . .
C19 C20 H20A 119.6 . .
C20 C21 C22 120.5(2) . .
C20 C21 H21A 119.7 . .
C22 C21 H21A 119.7 . .
C9 C22 C21 122.6(2) . .
C9 C22 C17 118.9(2) . .
C21 C22 C17 118.5(2) . .
F3" Sb1 F2' 96.0(8) . 2_655
F3" Sb1 F2' 96.0(8) . .
F2' Sb1 F2' 168.0(16) 2_655 .
F3" Sb1 F3 133.5(2) . .
F2' Sb1 F3 130.5(10) 2_655 .
F2' Sb1 F3 37.5(7) . .
F3" Sb1 F3 133.5(2) . 2_655
F2' Sb1 F3 37.5(7) 2_655 2_655
F2' Sb1 F3 130.5(10) . 2_655
F3 Sb1 F3 93.0(5) . 2_655
F3" Sb1 F2 43.8(2) . .
F2' Sb1 F2 139.8(9) 2_655 .
F2' Sb1 F2 52.3(7) . .
F3 Sb1 F2 89.8(3) . .
F3 Sb1 F2 176.7(3) 2_655 .
F3" Sb1 F2 43.8(2) . 2_655
F2' Sb1 F2 52.3(7) 2_655 2_655
F2' Sb1 F2 139.8(9) . 2_655
F3 Sb1 F2 176.7(3) . 2_655
F3 Sb1 F2 89.8(3) 2_655 2_655
F2 Sb1 F2 87.5(5) . 2_655
F3" Sb1 F1 90.89(7) . .
F2' Sb1 F1 90.3(3) 2_655 .
F2' Sb1 F1 89.5(3) . .
F3 Sb1 F1 90.50(16) . .
F3 Sb1 F1 88.28(16) 2_655 .
F2 Sb1 F1 90.01(17) . .
F2 Sb1 F1 91.26(17) 2_655 .
F3" Sb1 F1 90.89(7) . 2_655
F2' Sb1 F1 89.5(3) 2_655 2_655
F2' Sb1 F1 90.3(3) . 2_655
F3 Sb1 F1 88.28(16) . 2_655
F3 Sb1 F1 90.50(15) 2_655 2_655
F2 Sb1 F1 91.26(17) . 2_655
F2 Sb1 F1 90.01(17) 2_655 2_655
F1 Sb1 F1 178.23(13) . 2_655
F3" Sb1 F3' 180.000(1) . .
F2' Sb1 F3' 84.0(8) 2_655 .
F2' Sb1 F3' 84.0(8) . .
F3 Sb1 F3' 46.5(2) . .
F3 Sb1 F3' 46.5(2) 2_655 .
F2 Sb1 F3' 136.2(2) . .
F2 Sb1 F3' 136.2(2) 2_655 .
F1 Sb1 F3' 89.11(7) . .
F1 Sb1 F3' 89.11(7) 2_655 .

loop_
_geom_bond_atom_site_label_1
_geom_bond_atom_site_label_2
_geom_bond_distance
_geom_bond_site_symmetry_2
Ag1 N1 2.1375(18) .
Ag1 N1 2.1376(18) 5_665
N1 C1 1.338(3) .
N1 C5 1.341(3) .
O1 C8 1.209(3) .
C1 C2 1.385(3) .
C1 H1A 0.9500 .
C2 C3 1.391(3) .
C2 H2A 0.9500 .
C3 C4 1.391(3) .
C3 C6 1.469(3) .
C4 C5 1.385(3) .
C4 H4A 0.9500 .
C5 H5A 0.9500 .
C6 C7 1.330(3) .
C6 H6A 0.9500 .
C7 C8 1.479(3) .
C7 H7A 0.9500 .
C8 C9 1.507(3) .
C9 C10 1.398(3) .
C9 C22 1.403(3) .
C10 C11 1.429(3) .
C10 C15 1.435(3) .
C11 C12 1.351(4) .
C11 H11A 0.9500 .
C12 C13 1.420(4) .
C12 H12A 0.9500 .
C13 C14 1.351(4) .
C13 H13A 0.9500 .
C14 C15 1.425(3) .
C14 H14A 0.9500 .
C15 C16 1.389(3) .
C16 C17 1.391(3) .
C16 H16A 0.9500 .
C17 C18 1.427(3) .
C17 C22 1.435(3) .
C18 C19 1.347(4) .
C18 H18A 0.9500 .
C19 C20 1.419(4) .
C19 H19A 0.9500 .
C20 C21 1.358(3) .
C20 H20A 0.9500 .
C21 C22 1.426(3) .
C21 H21A 0.9500 .
Sb1 F3" 1.703(11) .
Sb1 F2' 1.798(8) 2_655
Sb1 F2' 1.798(8) .
Sb1 F3 1.813(3) .
Sb1 F3 1.813(3) 2_655
Sb1 F2 1.849(3) .
Sb1 F2 1.849(3) 2_655
Sb1 F1 1.8687(16) .
Sb1 F1 1.8687(16) 2_655
Sb1 F3' 1.899(14) .
